data_4060591
_journal_name_full Organometallics
_journal_paper_doi 10.1021/om050684p
_journal_year 2006
_chemical_formula_sum 'C19 H20 Fe I N O2'
_chemical_formula_weight 477.11
_space_group_IT_number 19
_symmetry_cell_setting orthorhombic
_symmetry_space_group_name_Hall 'P 2ac 2ab'
_symmetry_space_group_name_H-M 'P 21 21 21'
_cell_angle_alpha 90.00
_cell_angle_beta 90.00
_cell_angle_gamma 90.00
_cell_formula_units_Z 4
_cell_length_a 7.987(2)
_cell_length_b 14.590(4)
_cell_length_c 16.197(5)
_cell_measurement_temperature 293(2)
_cell_volume 1887.4(10)
_diffrn_ambient_temperature 293(2)
_exptl_crystal_density_diffrn 1.679
_cod_depositor_comments
;
The following automatic conversions were performed:
'_symmetry_cell_setting' value 'Orthorhombic' changed to 'orthorhombic'
according to '/home/saulius/struct/CIF-dictionaries/cif_core.dic'
dictionary named 'cif_core.dic' version 2.4.1 from 2010-06-29.

Automatic conversion script
Id: cif_fix_enum 1527 2010-12-29 10:47:43Z saulius 
;
_cod_database_code 4060591

loop_
_symmetry_equiv_pos_as_xyz
'x, y, z'
'-x+1/2, -y, z+1/2'
'-x, y+1/2, -z+1/2'
'x+1/2, -y+1/2, -z'

loop_
_atom_site_label
_atom_site_type_symbol
_atom_site_fract_x
_atom_site_fract_y
_atom_site_fract_z
_atom_site_U_iso_or_equiv
_atom_site_adp_type
_atom_site_occupancy
_atom_site_symmetry_multiplicity
_atom_site_calc_flag
_atom_site_refinement_flags
_atom_site_disorder_assembly
_atom_site_disorder_group
I1 I 0.39420(7) 0.53147(3) 0.81162(4) 0.0611(2) Uani 1 1 d . . .
Fe1 Fe 1.11787(13) 0.80227(6) 0.66188(6) 0.0345(2) Uani 1 1 d . . .
O1 O 1.4293(8) 0.7693(5) 0.5727(4) 0.079(2) Uani 1 1 d . . .
O2 O 0.9619(8) 0.9125(4) 0.5328(4) 0.0692(18) Uani 1 1 d . . .
N1 N 0.9965(8) 0.6855(4) 0.6304(4) 0.0413(15) Uani 1 1 d . . .
C1 C 1.3050(13) 0.7794(6) 0.6055(6) 0.057(2) Uani 1 1 d . . .
C2 C 1.0203(10) 0.8681(5) 0.5821(5) 0.046(2) Uani 1 1 d . . .
C3 C 1.1709(9) 0.7654(5) 0.7842(4) 0.0361(18) Uani 1 1 d . . .
H3 H 1.2054 0.7045 0.8032 0.043 Uiso 1 1 calc R . .
C4 C 1.2780(9) 0.8360(5) 0.7595(5) 0.0423(19) Uani 1 1 d . . .
H4 H 1.4005 0.8328 0.7581 0.051 Uiso 1 1 calc R . .
C5 C 1.1795(9) 0.9133(5) 0.7357(5) 0.0434(19) Uani 1 1 d . . .
H5 H 1.2216 0.9728 0.7169 0.052 Uiso 1 1 calc R . .
C6 C 1.0093(9) 0.8896(4) 0.7507(4) 0.0307(16) Uani 1 1 d . . .
H6 H 0.9126 0.9297 0.7416 0.037 Uiso 1 1 calc R . .
C7 C 1.0030(8) 0.7985(4) 0.7798(4) 0.0298(16) Uani 1 1 d . . .
C8 C 0.8423(8) 0.7470(4) 0.7959(4) 0.0307(16) Uani 1 1 d . . .
C9 C 0.7307(9) 0.8041(5) 0.8534(4) 0.0414(19) Uani 1 1 d . . .
H9A H 0.7157 0.8648 0.8301 0.050 Uiso 1 1 calc R . .
H9B H 0.6214 0.7755 0.8576 0.050 Uiso 1 1 calc R . .
C10 C 0.8062(11) 0.8126(5) 0.9390(5) 0.054(2) Uani 1 1 d . . .
H10A H 0.9151 0.8419 0.9352 0.065 Uiso 1 1 calc R . .
H10B H 0.7349 0.8508 0.9731 0.065 Uiso 1 1 calc R . .
C11 C 0.8248(12) 0.7201(5) 0.9781(5) 0.059(2) Uani 1 1 d . . .
H11A H 0.7158 0.6914 0.9834 0.071 Uiso 1 1 calc R . .
H11B H 0.8724 0.7266 1.0329 0.071 Uiso 1 1 calc R . .
C12 C 0.9380(10) 0.6609(5) 0.9252(5) 0.047(2) Uani 1 1 d . . .
H12A H 1.0498 0.6868 0.9246 0.057 Uiso 1 1 calc R . .
H12B H 0.9449 0.6000 0.9489 0.057 Uiso 1 1 calc R . .
C13 C 0.8734(9) 0.6541(4) 0.8377(4) 0.0385(17) Uani 1 1 d . . .
H13A H 0.7694 0.6198 0.8381 0.046 Uiso 1 1 calc R . .
H13B H 0.9536 0.6199 0.8050 0.046 Uiso 1 1 calc R . .
C14 C 0.7503(9) 0.7342(5) 0.7131(4) 0.0397(19) Uani 1 1 d . . .
H14A H 0.6384 0.7114 0.7241 0.048 Uiso 1 1 calc R . .
H14B H 0.7390 0.7935 0.6866 0.048 Uiso 1 1 calc R . .
C15 C 0.8355(9) 0.6700(5) 0.6547(4) 0.0370(18) Uani 1 1 d . . .
C16 C 0.7535(12) 0.5915(6) 0.6274(5) 0.057(2) Uani 1 1 d . . .
H16 H 0.6447 0.5800 0.6451 0.069 Uiso 1 1 calc R . .
C17 C 0.8310(14) 0.5299(6) 0.5740(6) 0.069(3) Uani 1 1 d . . .
H17 H 0.7743 0.4786 0.5544 0.083 Uiso 1 1 calc R . .
C18 C 0.9916(14) 0.5468(6) 0.5514(6) 0.071(3) Uani 1 1 d . . .
H18 H 1.0464 0.5073 0.5153 0.085 Uiso 1 1 calc R . .
C19 C 1.0730(12) 0.6227(5) 0.5819(5) 0.059(2) Uani 1 1 d . . .
H19 H 1.1852 0.6312 0.5686 0.071 Uiso 1 1 calc R . .

loop_
_atom_site_aniso_label
_atom_site_aniso_U_11
_atom_site_aniso_U_22
_atom_site_aniso_U_33
_atom_site_aniso_U_23
_atom_site_aniso_U_13
_atom_site_aniso_U_12
I1 0.0372(3) 0.0442(3) 0.1019(5) -0.0059(3) -0.0002(3) 0.0016(3)
Fe1 0.0359(5) 0.0301(5) 0.0376(5) 0.0000(4) 0.0037(5) 0.0021(5)
O1 0.061(4) 0.105(5) 0.071(5) -0.011(4) 0.032(4) 0.009(4)
O2 0.091(5) 0.061(4) 0.057(4) 0.015(3) -0.017(4) 0.006(4)
N1 0.050(4) 0.028(3) 0.046(4) 0.003(3) -0.006(3) -0.001(3)
C1 0.067(6) 0.053(5) 0.052(6) -0.003(4) 0.004(5) 0.009(5)
C2 0.061(5) 0.038(4) 0.038(5) -0.006(4) -0.003(4) -0.001(4)
C3 0.040(4) 0.035(4) 0.032(4) -0.001(3) -0.006(3) 0.006(3)
C4 0.026(4) 0.050(5) 0.050(5) -0.011(4) -0.008(4) 0.000(4)
C5 0.049(4) 0.031(4) 0.050(5) 0.003(4) 0.004(4) -0.005(4)
C6 0.033(4) 0.022(3) 0.038(4) -0.004(3) 0.000(3) 0.002(3)
C7 0.034(4) 0.029(4) 0.026(4) -0.005(3) -0.002(3) 0.000(3)
C8 0.032(4) 0.031(3) 0.029(4) 0.003(3) 0.004(3) 0.001(3)
C9 0.038(4) 0.036(4) 0.050(5) 0.008(4) 0.013(4) 0.000(3)
C10 0.062(5) 0.059(5) 0.041(5) -0.012(4) 0.024(4) -0.006(4)
C11 0.082(6) 0.061(5) 0.033(5) 0.006(4) 0.007(4) -0.008(5)
C12 0.056(5) 0.047(4) 0.039(5) 0.006(4) -0.011(4) -0.005(4)
C13 0.036(4) 0.029(3) 0.050(4) 0.007(3) -0.003(4) -0.006(3)
C14 0.031(4) 0.042(4) 0.046(5) 0.004(4) -0.007(3) -0.007(3)
C15 0.044(4) 0.033(4) 0.034(4) 0.001(3) -0.016(3) 0.001(3)
C16 0.074(6) 0.051(5) 0.047(5) 0.004(4) -0.023(5) -0.013(5)
C17 0.110(8) 0.040(5) 0.057(6) -0.012(5) -0.026(6) -0.011(6)
C18 0.110(9) 0.034(5) 0.069(7) -0.004(5) 0.007(6) 0.008(5)
C19 0.075(7) 0.043(5) 0.059(6) -0.008(4) 0.008(5) 0.012(5)

loop_
_geom_bond_atom_site_label_1
_geom_bond_atom_site_label_2
_geom_bond_distance
_geom_bond_site_symmetry_2
_geom_bond_publ_flag
Fe1 C1 1.783(10) . ?
Fe1 C2 1.789(9) . ?
Fe1 N1 2.026(6) . ?
Fe1 C5 2.072(8) . ?
Fe1 C4 2.092(7) . ?
Fe1 C3 2.096(7) . ?
Fe1 C6 2.108(7) . ?
Fe1 C7 2.120(6) . ?
O1 C1 1.136(10) . ?
O2 C2 1.129(9) . ?
N1 C19 1.353(9) . ?
N1 C15 1.364(9) . ?
C3 C4 1.398(10) . ?
C3 C7 1.427(9) . ?
C3 H3 0.9800 . ?
C4 C5 1.427(10) . ?
C4 H4 0.9800 . ?
C5 C6 1.423(10) . ?
C5 H5 0.9800 . ?
C6 C7 1.412(9) . ?
C6 H6 0.9800 . ?
C7 C8 1.510(9) . ?
C8 C9 1.535(9) . ?
C8 C13 1.536(9) . ?
C8 C14 1.540(9) . ?
C9 C10 1.516(10) . ?
C9 H9A 0.9700 . ?
C9 H9B 0.9700 . ?
C10 C11 1.498(10) . ?
C10 H10A 0.9700 . ?
C10 H10B 0.9700 . ?
C11 C12 1.517(11) . ?
C11 H11A 0.9700 . ?
C11 H11B 0.9700 . ?
C12 C13 1.510(10) . ?
C12 H12A 0.9700 . ?
C12 H12B 0.9700 . ?
C13 H13A 0.9700 . ?
C13 H13B 0.9700 . ?
C14 C15 1.495(10) . ?
C14 H14A 0.9700 . ?
C14 H14B 0.9700 . ?
C15 C16 1.392(10) . ?
C16 C17 1.393(12) . ?
C16 H16 0.9300 . ?
C17 C18 1.357(13) . ?
C17 H17 0.9300 . ?
C18 C19 1.376(12) . ?
C18 H18 0.9300 . ?
C19 H19 0.9300 . ?
